data_7124484
loop_
_publ_author_name
'Pahl, J\"urgen'
'Brand, Steffen'
'Elsen, Holger'
'Harder, Sjoerd'

_publ_section_title
;
 Highly Lewis acidic cationic alkaline earth metal complexes.
;
_journal_issue 63
_journal_name_full 'Chemical communications (Cambridge, England)'
_journal_page_first 8685
_journal_page_last 8688
_journal_paper_doi 10.1039/c8cc04083d
_journal_volume 54
_journal_year 2018
_chemical_formula_moiety 'B C24 F20, C29 H43 N2'
_chemical_formula_sum 'C53 H43 B F20 N2'
_chemical_formula_weight 1098.70
_space_group_crystal_system monoclinic
_space_group_IT_number 14
_space_group_name_Hall '-P 2yn'
_space_group_name_H-M_alt 'P 1 21/n 1'
_symmetry_space_group_name_Hall '-P 2yn'
_symmetry_space_group_name_H-M 'P 1 21/n 1'
_atom_sites_solution_hydrogens mixed
_atom_sites_solution_primary direct
_audit_creation_date 2018-04-13
_audit_creation_method
;
Olex2 1.2
(compiled 2018.04.03 svn.r3497 for OlexSys, GUI svn.r5486)
;
_audit_update_record
;
2018-06-07 deposited with the CCDC.
2018-06-12 downloaded from the CCDC.
;
_cell_angle_alpha 90
_cell_angle_beta 100.9705(13)
_cell_angle_gamma 90
_cell_formula_units_Z 4
_cell_length_a 10.73722(14)
_cell_length_b 32.4655(4)
_cell_length_c 14.61307(20)
_cell_measurement_reflns_used 9426
_cell_measurement_temperature 100
_cell_measurement_theta_max 73.3000
_cell_measurement_theta_min 4.3900
_cell_volume 5000.87(11)
_computing_cell_refinement
;
CrysAlisPro, Agilent Technologies,
Version 1.171.37.35 (release 13-08-2014 CrysAlis171 .NET)
(compiled Aug 13 2014,18:06:01)
;
_computing_data_collection
;
CrysAlisPro, Agilent Technologies,
Version 1.171.37.35 (release 13-08-2014 CrysAlis171 .NET)
(compiled Aug 13 2014,18:06:01)
;
_computing_data_reduction
;
CrysAlisPro, Agilent Technologies,
Version 1.171.37.35 (release 13-08-2014 CrysAlis171 .NET)
(compiled Aug 13 2014,18:06:01)
;
_computing_molecular_graphics 'Olex2 (Dolomanov et al., 2009)'
_computing_publication_material 'Olex2 (Dolomanov et al., 2009)'
_computing_structure_refinement 'ShelXL (Sheldrick, 2015)'
_computing_structure_solution 'ShelXT (Sheldrick, 2015)'
_diffrn_ambient_environment air
_diffrn_ambient_temperature 100
_diffrn_detector 'CCD plate'
_diffrn_detector_area_resol_mean 5.2903
_diffrn_detector_type AtlasS2
_diffrn_measured_fraction_theta_full 0.992
_diffrn_measured_fraction_theta_max 0.992
_diffrn_measurement_details
;
#__ type_ start__ end____ width___ exp.time_
  1 omega  -50.00   30.00   1.0000    1.0000
omega____ theta____ kappa____ phi______ frames
    -      -41.8784   38.0000  -30.0000 80

#__ type_ start__ end____ width___ exp.time_
  2 omega  -73.00   28.00   1.0000    1.0000
omega____ theta____ kappa____ phi______ frames
    -      -41.8784   77.0000   30.0000 101

#__ type_ start__ end____ width___ exp.time_
  3 omega   51.00  121.00   1.0000    6.0000
omega____ theta____ kappa____ phi______ frames
    -      105.9955 -125.0000  -30.0000 70

#__ type_ start__ end____ width___ exp.time_
  4 omega   83.00  109.00   1.0000    6.0000
omega____ theta____ kappa____ phi______ frames
    -      105.9955  -94.0000   90.0000 26

#__ type_ start__ end____ width___ exp.time_
  5 omega   35.00   98.00   1.0000    6.0000
omega____ theta____ kappa____ phi______ frames
    -      105.9955  -45.0000  120.0000 63

#__ type_ start__ end____ width___ exp.time_
  6 omega   86.00  177.00   1.0000    6.0000
omega____ theta____ kappa____ phi______ frames
    -      105.9955   45.0000   30.0000 91

#__ type_ start__ end____ width___ exp.time_
  7 omega  103.00  176.00   1.0000    6.0000
omega____ theta____ kappa____ phi______ frames
    -      105.9955  125.0000 -180.0000 73

#__ type_ start__ end____ width___ exp.time_
  8 omega   32.00   87.00   1.0000    6.0000
omega____ theta____ kappa____ phi______ frames
    -      105.9955  -30.0000  -90.0000 55

#__ type_ start__ end____ width___ exp.time_
  9 omega   25.00   57.00   1.0000    6.0000
omega____ theta____ kappa____ phi______ frames
    -      105.9955  -94.0000   90.0000 32
;
_diffrn_measurement_device 'four-circle diffractometer'
_diffrn_measurement_device_type 'SuperNova, Dual, Cu at zero, AtlasS2'
_diffrn_measurement_method '\w scans'
_diffrn_orient_matrix_UB_11 -0.0195166000
_diffrn_orient_matrix_UB_12 0.0464698000
_diffrn_orient_matrix_UB_13 0.0134195000
_diffrn_orient_matrix_UB_21 -0.0639900000
_diffrn_orient_matrix_UB_22 -0.0093213000
_diffrn_orient_matrix_UB_23 0.0834776000
_diffrn_orient_matrix_UB_31 0.1300243000
_diffrn_orient_matrix_UB_32 0.0023806000
_diffrn_orient_matrix_UB_33 0.0661188000
_diffrn_radiation_monochromator mirror
_diffrn_radiation_probe x-ray
_diffrn_radiation_type CuK\a
_diffrn_radiation_wavelength 1.54184
_diffrn_reflns_av_R_equivalents 0.0409
_diffrn_reflns_av_unetI/netI 0.0524
_diffrn_reflns_Laue_measured_fraction_full 0.992
_diffrn_reflns_Laue_measured_fraction_max 0.992
_diffrn_reflns_limit_h_max 12
_diffrn_reflns_limit_h_min -9
_diffrn_reflns_limit_k_max 38
_diffrn_reflns_limit_k_min -38
_diffrn_reflns_limit_l_max 17
_diffrn_reflns_limit_l_min -15
_diffrn_reflns_number 17824
_diffrn_reflns_point_group_measured_fraction_full 0.992
_diffrn_reflns_point_group_measured_fraction_max 0.992
_diffrn_reflns_theta_full 67.684
_diffrn_reflns_theta_max 68.117
_diffrn_reflns_theta_min 3.368
_diffrn_source 'sealed X-ray tube'
_diffrn_source_type 'SuperNova (Cu) X-ray Source'
_exptl_absorpt_coefficient_mu 1.211
_exptl_absorpt_correction_T_max 0.989
_exptl_absorpt_correction_T_min 0.960
_exptl_absorpt_correction_type gaussian
_exptl_absorpt_process_details
;
CrysAlisPro, Agilent Technologies,
Version 1.171.37.35 (release 13-08-2014 CrysAlis171 .NET)
(compiled Aug 13 2014,18:06:01)
Numerical absorption correction based on gaussian integration over
			a multifaceted crystal model
Empirical absorption correction using spherical harmonics,
 implemented in SCALE3 ABSPACK scaling algorithm.
;
_exptl_crystal_colour 'clear colourless'
_exptl_crystal_colour_lustre clear
_exptl_crystal_colour_primary colourless
_exptl_crystal_density_diffrn 1.459
_exptl_crystal_description block
_exptl_crystal_F_000 2240
_exptl_crystal_size_max 0.3596
_exptl_crystal_size_mid 0.1036
_exptl_crystal_size_min 0.0656
_refine_diff_density_max 0.358
_refine_diff_density_min -0.287
_refine_diff_density_rms 0.060
_refine_ls_extinction_method none
_refine_ls_goodness_of_fit_ref 1.049
_refine_ls_hydrogen_treatment mixed
_refine_ls_matrix_type full
_refine_ls_number_parameters 703
_refine_ls_number_reflns 9060
_refine_ls_number_restraints 0
_refine_ls_restrained_S_all 1.049
_refine_ls_R_factor_all 0.0504
_refine_ls_R_factor_gt 0.0438
_refine_ls_shift/su_max 0.001
_refine_ls_shift/su_mean 0.000
_refine_ls_structure_factor_coef Fsqd
_refine_ls_weighting_details 'w=1/[\s^2^(Fo^2^)+(0.0640P)^2^+0.7110P] where P=(Fo^2^+2Fc^2^)/3'
_refine_ls_weighting_scheme calc
_refine_ls_wR_factor_gt 0.1113
_refine_ls_wR_factor_ref 0.1179
_reflns_Friedel_coverage 0.000
_reflns_number_gt 7872
_reflns_number_total 9060
_reflns_threshold_expression 'I > 2\s(I)'
_cod_data_source_file c8cc04083d2.cif
_cod_data_source_block hasj151027a
_cod_original_cell_volume 5000.86(12)
_cod_database_code 7124484
_shelx_shelxl_version_number 2014/7
_chemical_oxdiff_formula 'C H N Mg B F Cl O'
_shelx_space_group_comment
;
The symmetry employed for this shelxl refinement is uniquely defined
by the following loop, which should always be used as a source of
symmetry information in preference to the above space-group names.
They are only intended as comments.
;
_reflns_odcompleteness_completeness 99.06
_reflns_odcompleteness_iscentric 1
_reflns_odcompleteness_theta 67.96
_olex2_refinement_description
;
1. Fixed Uiso
 At 1.2 times of:
  All C(H) groups
 At 1.5 times of:
  All C(H,H,H) groups
2.a Ternary CH refined with riding coordinates:
 C15(H15), C27(H27), C24(H24), C12(H12)
2.b Aromatic/amide H refined with riding coordinates:
 C3(H3), C8(H8), C10(H10), C9(H9), C20(H20), C22(H22), C21(H21)
2.c Idealised Me refined as rotating group:
 C1(H1A,H1B,H1C), C5(H5A,H5B,H5C), C17(H17A,H17B,H17C), C16(H16A,H16B,H16C),
 C26(H26A,H26B,H26C), C29(H29A,H29B,H29C), C28(H28A,H28B,H28C), C13(H13A,H13B,
 H13C), C25(H25A,H25B,H25C), C14(H14A,H14B,H14C)
;
_olex2_date_sample_data_collection 2015-10-27
_olex2_submission_special_instructions 'No special instructions were received'

loop_
_space_group_symop_operation_xyz
'x, y, z'
'-x+1/2, y+1/2, -z+1/2'
'-x, -y, -z'
'x-1/2, -y-1/2, z-1/2'

loop_
_atom_site_label
_atom_site_type_symbol
_atom_site_fract_x
_atom_site_fract_y
_atom_site_fract_z
_atom_site_U_iso_or_equiv
_atom_site_adp_type
_atom_site_occupancy
_atom_site_site_symmetry_order
_atom_site_calc_flag
_atom_site_refinement_flags_posn
F16 F 0.93174(9) 0.35061(3) 0.25733(6) 0.0236(2) Uani 1 1 d .
F15 F 0.72912(9) 0.34259(3) 0.10446(7) 0.0257(2) Uani 1 1 d .
F1 F 0.82726(9) 0.40476(3) 0.38512(6) 0.0247(2) Uani 1 1 d .
F11 F 0.63940(9) 0.45645(3) 0.28471(7) 0.0266(2) Uani 1 1 d .
F6 F 0.78777(9) 0.51793(3) 0.22374(7) 0.0275(2) Uani 1 1 d .
F5 F 1.02696(9) 0.48662(3) 0.18602(7) 0.0275(2) Uani 1 1 d .
F20 F 0.95982(9) 0.44577(3) 0.01556(6) 0.0253(2) Uani 1 1 d .
F10 F 0.70906(10) 0.41712(3) -0.01499(7) 0.0300(2) Uani 1 1 d .
F17 F 1.11602(10) 0.30606(3) 0.20719(8) 0.0312(2) Uani 1 1 d .
F19 F 1.14248(10) 0.40103(4) -0.03144(7) 0.0321(2) Uani 1 1 d .
F18 F 1.22444(10) 0.33104(3) 0.06084(8) 0.0351(2) Uani 1 1 d .
F14 F 0.52682(11) 0.30432(3) 0.13991(8) 0.0359(2) Uani 1 1 d .
F2 F 0.99088(11) 0.43182(4) 0.52986(7) 0.0337(2) Uani 1 1 d .
F4 F 1.19652(10) 0.51105(4) 0.33239(8) 0.0364(3) Uani 1 1 d .
F3 F 1.18164(11) 0.48477(4) 0.50730(7) 0.0382(3) Uani 1 1 d .
F7 F 0.66228(11) 0.57244(3) 0.10949(9) 0.0401(3) Uani 1 1 d .
F12 F 0.43045(10) 0.41806(4) 0.31383(8) 0.0390(3) Uani 1 1 d .
F13 F 0.37477(11) 0.34053(4) 0.24657(8) 0.0422(3) Uani 1 1 d .
F9 F 0.59809(11) 0.47477(5) -0.13399(8) 0.0461(3) Uani 1 1 d .
F8 F 0.57412(12) 0.55352(5) -0.07390(10) 0.0522(4) Uani 1 1 d .
N1 N 0.71876(13) 0.37919(4) 0.54887(9) 0.0216(3) Uani 1 1 d .
N2 N 0.35830(13) 0.38012(5) 0.68795(9) 0.0226(3) Uani 1 1 d .
C30 C 0.91517(14) 0.44496(5) 0.27617(10) 0.0192(3) Uani 1 1 d .
C31 C 0.91504(15) 0.43205(5) 0.36651(11) 0.0206(3) Uani 1 1 d .
C42 C 0.70012(14) 0.40100(5) 0.19692(10) 0.0191(3) Uani 1 1 d .
C36 C 0.76032(14) 0.46455(5) 0.10943(11) 0.0202(3) Uani 1 1 d .
C2 C 0.61807(14) 0.40030(5) 0.56398(10) 0.0197(3) Uani 1 1 d .
C48 C 0.93059(14) 0.39976(5) 0.13727(10) 0.0189(3) Uani 1 1 d .
C49 C 0.97944(14) 0.36402(5) 0.18324(10) 0.0204(3) Uani 1 1 d .
C53 C 0.99098(15) 0.41106(5) 0.06493(11) 0.0213(3) Uani 1 1 d .
C37 C 0.74305(15) 0.50478(5) 0.13547(12) 0.0239(3) Uani 1 1 d .
C18 C 0.34922(15) 0.33565(5) 0.68357(11) 0.0221(3) Uani 1 1 d .
C6 C 0.76719(14) 0.34235(5) 0.59832(11) 0.0213(3) Uani 1 1 d .
C4 C 0.44140(14) 0.40261(5) 0.65287(10) 0.0206(3) Uani 1 1 d .
C43 C 0.61580(15) 0.41834(5) 0.24753(11) 0.0222(3) Uani 1 1 d .
C41 C 0.70549(15) 0.45582(6) 0.01712(11) 0.0244(3) Uani 1 1 d .
C11 C 0.85394(15) 0.34680(5) 0.68253(11) 0.0232(3) Uani 1 1 d .
C3 C 0.53880(14) 0.38299(5) 0.61851(10) 0.0201(3) Uani 1 1 d .
H3 H 0.5524 0.3547 0.6341 0.024 Uiso 1 1 calc R
C47 C 0.66167(15) 0.36270(5) 0.15959(10) 0.0221(3) Uani 1 1 d .
C32 C 1.00134(16) 0.44508(5) 0.44403(11) 0.0251(3) Uani 1 1 d .
C23 C 0.42148(15) 0.31254(6) 0.75570(12) 0.0252(3) Uani 1 1 d .
C19 C 0.26835(15) 0.31773(6) 0.60735(12) 0.0258(3) Uani 1 1 d .
C35 C 1.01434(15) 0.47194(5) 0.26981(11) 0.0220(3) Uani 1 1 d .
C52 C 1.08830(15) 0.38836(5) 0.03916(11) 0.0242(3) Uani 1 1 d .
C50 C 1.07525(15) 0.34036(5) 0.15972(12) 0.0239(3) Uani 1 1 d .
C46 C 0.55439(16) 0.34218(5) 0.17517(11) 0.0264(3) Uani 1 1 d .
C1 C 0.59757(16) 0.44107(5) 0.51434(11) 0.0242(3) Uani 1 1 d .
H1A H 0.6212 0.4634 0.5593 0.036 Uiso 1 1 calc GR
H1B H 0.5080 0.4438 0.4849 0.036 Uiso 1 1 calc GR
H1C H 0.6502 0.4425 0.4665 0.036 Uiso 1 1 calc GR
C44 C 0.50739(15) 0.39912(6) 0.26410(11) 0.0275(4) Uani 1 1 d .
C34 C 1.10362(16) 0.48515(5) 0.34470(12) 0.0260(3) Uani 1 1 d .
C15 C 0.89825(17) 0.38859(6) 0.72267(12) 0.0276(4) Uani 1 1 d .
H15 H 0.8648 0.4099 0.6748 0.033 Uiso 1 1 calc R
C45 C 0.47759(16) 0.36029(6) 0.22878(12) 0.0295(4) Uani 1 1 d .
C7 C 0.72847(15) 0.30391(5) 0.56003(12) 0.0256(3) Uani 1 1 d .
C33 C 1.09670(16) 0.47181(5) 0.43347(12) 0.0271(3) Uani 1 1 d .
C5 C 0.42493(17) 0.44840(5) 0.65882(13) 0.0278(3) Uani 1 1 d .
H5A H 0.3862 0.4591 0.5973 0.042 Uiso 1 1 calc GR
H5B H 0.5079 0.4614 0.6796 0.042 Uiso 1 1 calc GR
H5C H 0.3699 0.4546 0.7034 0.042 Uiso 1 1 calc GR
C27 C 0.50353(17) 0.33266(6) 0.83954(12) 0.0288(4) Uani 1 1 d .
H27 H 0.5205 0.3616 0.8220 0.035 Uiso 1 1 calc R
C39 C 0.63341(17) 0.52497(6) -0.01507(14) 0.0341(4) Uani 1 1 d .
C38 C 0.67966(16) 0.53460(6) 0.07623(14) 0.0301(4) Uani 1 1 d .
C51 C 1.13070(15) 0.35279(5) 0.08598(12) 0.0255(3) Uani 1 1 d .
C24 C 0.19149(17) 0.34325(6) 0.52873(12) 0.0305(4) Uani 1 1 d .
H24 H 0.1844 0.3718 0.5530 0.037 Uiso 1 1 calc R
C40 C 0.64591(16) 0.48502(7) -0.04541(13) 0.0328(4) Uani 1 1 d .
C12 C 0.63767(17) 0.29948(6) 0.46697(13) 0.0298(4) Uani 1 1 d .
H12 H 0.5931 0.3264 0.4525 0.036 Uiso 1 1 calc R
C8 C 0.77949(18) 0.26914(6) 0.60913(14) 0.0319(4) Uani 1 1 d .
H8 H 0.7560 0.2426 0.5845 0.038 Uiso 1 1 calc R
C10 C 0.90077(17) 0.31109(6) 0.72925(12) 0.0288(4) Uani 1 1 d .
H10 H 0.9590 0.3131 0.7868 0.035 Uiso 1 1 calc R
C9 C 0.86382(19) 0.27257(6) 0.69316(13) 0.0337(4) Uani 1 1 d .
H9 H 0.8964 0.2485 0.7261 0.040 Uiso 1 1 calc R
C20 C 0.26179(18) 0.27485(6) 0.60516(13) 0.0333(4) Uani 1 1 d .
H20 H 0.2073 0.2616 0.5549 0.040 Uiso 1 1 calc R
C22 C 0.41185(18) 0.26972(6) 0.74896(13) 0.0318(4) Uani 1 1 d .
H22 H 0.4603 0.2531 0.7962 0.038 Uiso 1 1 calc R
C21 C 0.33314(19) 0.25115(6) 0.67484(14) 0.0357(4) Uani 1 1 d .
H21 H 0.3278 0.2220 0.6716 0.043 Uiso 1 1 calc R
C17 C 0.84462(19) 0.39815(6) 0.81020(13) 0.0356(4) Uani 1 1 d .
H17A H 0.7518 0.3967 0.7953 0.053 Uiso 1 1 calc GR
H17B H 0.8707 0.4259 0.8324 0.053 Uiso 1 1 calc GR
H17C H 0.8770 0.3780 0.8589 0.053 Uiso 1 1 calc GR
C16 C 1.04303(19) 0.39168(7) 0.74219(13) 0.0381(4) Uani 1 1 d .
H16A H 1.0786 0.3717 0.7905 0.057 Uiso 1 1 calc GR
H16B H 1.0686 0.4196 0.7636 0.057 Uiso 1 1 calc GR
H16C H 1.0747 0.3857 0.6850 0.057 Uiso 1 1 calc GR
C26 C 0.05701(18) 0.32665(7) 0.49712(14) 0.0389(4) Uani 1 1 d .
H26A H 0.0606 0.3000 0.4662 0.058 Uiso 1 1 calc GR
H26B H 0.0075 0.3461 0.4534 0.058 Uiso 1 1 calc GR
H26C H 0.0167 0.3232 0.5514 0.058 Uiso 1 1 calc GR
C29 C 0.4312(2) 0.33446(7) 0.92015(13) 0.0376(4) Uani 1 1 d .
H29A H 0.3483 0.3474 0.8987 0.056 Uiso 1 1 calc GR
H29B H 0.4798 0.3507 0.9713 0.056 Uiso 1 1 calc GR
H29C H 0.4193 0.3065 0.9421 0.056 Uiso 1 1 calc GR
B1 B 0.82526(16) 0.42737(5) 0.17919(11) 0.0184(3) Uani 1 1 d .
C28 C 0.63136(19) 0.31121(8) 0.86983(15) 0.0440(5) Uani 1 1 d .
H28A H 0.6182 0.2842 0.8964 0.066 Uiso 1 1 calc GR
H28B H 0.6859 0.3280 0.9168 0.066 Uiso 1 1 calc GR
H28C H 0.6719 0.3076 0.8157 0.066 Uiso 1 1 calc GR
C13 C 0.7111(2) 0.29049(8) 0.38964(14) 0.0453(5) Uani 1 1 d .
H13A H 0.7688 0.3134 0.3846 0.068 Uiso 1 1 calc GR
H13B H 0.6516 0.2871 0.3304 0.068 Uiso 1 1 calc GR
H13C H 0.7604 0.2651 0.4042 0.068 Uiso 1 1 calc GR
C25 C 0.25809(19) 0.34622(9) 0.44529(14) 0.0455(5) Uani 1 1 d .
H25A H 0.3439 0.3571 0.4659 0.068 Uiso 1 1 calc GR
H25B H 0.2100 0.3646 0.3983 0.068 Uiso 1 1 calc GR
H25C H 0.2630 0.3188 0.4182 0.068 Uiso 1 1 calc GR
C14 C 0.5373(2) 0.26666(9) 0.47002(17) 0.0508(6) Uani 1 1 d .
H14A H 0.5771 0.2394 0.4752 0.076 Uiso 1 1 calc GR
H14B H 0.4728 0.2680 0.4128 0.076 Uiso 1 1 calc GR
H14C H 0.4973 0.2715 0.5240 0.076 Uiso 1 1 calc GR
H2 H 0.307(2) 0.3929(8) 0.7134(16) 0.032(6) Uiso 1 1 d .
H1 H 0.763(2) 0.3902(7) 0.5117(16) 0.026(5) Uiso 1 1 d .

loop_
_atom_site_aniso_label
_atom_site_aniso_U_11
_atom_site_aniso_U_22
_atom_site_aniso_U_33
_atom_site_aniso_U_23
_atom_site_aniso_U_13
_atom_site_aniso_U_12
F16 0.0248(4) 0.0248(5) 0.0231(4) 0.0047(4) 0.0093(4) 0.0011(4)
F15 0.0273(5) 0.0229(5) 0.0276(5) -0.0046(4) 0.0069(4) -0.0023(4)
F1 0.0254(4) 0.0306(5) 0.0196(4) 0.0032(4) 0.0080(3) -0.0033(4)
F11 0.0257(5) 0.0277(5) 0.0284(5) -0.0044(4) 0.0106(4) -0.0001(4)
F6 0.0295(5) 0.0222(5) 0.0327(5) -0.0044(4) 0.0107(4) 0.0004(4)
F5 0.0284(5) 0.0303(5) 0.0245(4) 0.0033(4) 0.0067(4) -0.0088(4)
F20 0.0279(5) 0.0272(5) 0.0231(4) 0.0061(4) 0.0103(4) 0.0009(4)
F10 0.0299(5) 0.0377(6) 0.0218(4) -0.0036(4) 0.0033(4) -0.0034(4)
F17 0.0299(5) 0.0244(5) 0.0413(6) 0.0069(4) 0.0113(4) 0.0069(4)
F19 0.0320(5) 0.0400(6) 0.0296(5) 0.0011(4) 0.0194(4) -0.0005(4)
F18 0.0319(5) 0.0336(6) 0.0449(6) -0.0027(5) 0.0204(4) 0.0075(4)
F14 0.0395(6) 0.0302(6) 0.0367(5) -0.0008(4) 0.0039(4) -0.0167(5)
F2 0.0415(6) 0.0426(6) 0.0162(4) 0.0021(4) 0.0035(4) 0.0016(5)
F4 0.0300(5) 0.0369(6) 0.0396(6) 0.0001(5) -0.0001(4) -0.0151(4)
F3 0.0356(6) 0.0450(6) 0.0283(5) -0.0067(5) -0.0086(4) -0.0044(5)
F7 0.0381(6) 0.0239(5) 0.0644(7) 0.0125(5) 0.0251(5) 0.0093(4)
F12 0.0245(5) 0.0623(8) 0.0338(5) -0.0073(5) 0.0147(4) -0.0052(5)
F13 0.0303(5) 0.0604(8) 0.0379(6) 0.0017(5) 0.0116(4) -0.0236(5)
F9 0.0361(6) 0.0764(9) 0.0227(5) 0.0122(5) -0.0024(4) 0.0031(6)
F8 0.0385(6) 0.0616(8) 0.0571(8) 0.0390(7) 0.0106(5) 0.0175(6)
N1 0.0200(6) 0.0249(7) 0.0220(6) 0.0018(5) 0.0094(5) -0.0009(5)
N2 0.0197(6) 0.0255(7) 0.0245(6) -0.0017(5) 0.0090(5) 0.0032(5)
C30 0.0196(7) 0.0185(7) 0.0205(7) -0.0014(6) 0.0065(6) 0.0030(6)
C31 0.0202(7) 0.0211(7) 0.0216(7) -0.0002(6) 0.0069(6) 0.0012(6)
C42 0.0172(7) 0.0229(8) 0.0168(6) 0.0032(6) 0.0024(5) -0.0006(6)
C36 0.0170(7) 0.0219(8) 0.0229(7) 0.0028(6) 0.0070(6) -0.0009(6)
C2 0.0196(7) 0.0211(7) 0.0180(7) -0.0032(6) 0.0026(5) -0.0010(6)
C48 0.0181(7) 0.0199(7) 0.0191(7) -0.0026(6) 0.0043(5) -0.0028(6)
C49 0.0206(7) 0.0221(7) 0.0195(7) 0.0000(6) 0.0060(6) -0.0029(6)
C53 0.0213(7) 0.0231(8) 0.0194(7) 0.0000(6) 0.0038(6) -0.0018(6)
C37 0.0191(7) 0.0254(8) 0.0292(8) 0.0038(7) 0.0094(6) -0.0009(6)
C18 0.0195(7) 0.0248(8) 0.0253(8) 0.0001(6) 0.0126(6) -0.0007(6)
C6 0.0183(7) 0.0237(8) 0.0247(7) -0.0005(6) 0.0110(6) 0.0018(6)
C4 0.0196(7) 0.0242(8) 0.0177(7) 0.0000(6) 0.0030(6) 0.0018(6)
C43 0.0216(7) 0.0253(8) 0.0195(7) 0.0013(6) 0.0032(6) -0.0017(6)
C41 0.0199(7) 0.0311(9) 0.0228(7) 0.0037(7) 0.0061(6) -0.0004(6)
C11 0.0236(7) 0.0264(8) 0.0223(7) -0.0018(6) 0.0109(6) 0.0014(6)
C3 0.0200(7) 0.0187(7) 0.0216(7) -0.0004(6) 0.0039(6) 0.0012(6)
C47 0.0217(7) 0.0245(8) 0.0191(7) 0.0031(6) 0.0015(6) -0.0013(6)
C32 0.0281(8) 0.0282(8) 0.0188(7) -0.0001(6) 0.0039(6) 0.0055(7)
C23 0.0224(7) 0.0294(9) 0.0262(8) 0.0023(7) 0.0108(6) -0.0011(6)
C19 0.0214(7) 0.0331(9) 0.0249(8) -0.0007(7) 0.0090(6) -0.0012(6)
C35 0.0231(7) 0.0215(7) 0.0216(7) 0.0003(6) 0.0047(6) -0.0001(6)
C52 0.0226(7) 0.0290(9) 0.0233(7) -0.0028(6) 0.0099(6) -0.0045(6)
C50 0.0228(7) 0.0211(8) 0.0280(8) -0.0005(6) 0.0054(6) 0.0007(6)
C46 0.0268(8) 0.0275(8) 0.0230(7) 0.0036(6) 0.0001(6) -0.0081(7)
C1 0.0249(8) 0.0251(8) 0.0228(7) 0.0033(6) 0.0050(6) 0.0001(6)
C44 0.0193(7) 0.0433(10) 0.0206(7) 0.0018(7) 0.0059(6) -0.0017(7)
C34 0.0227(8) 0.0243(8) 0.0306(8) -0.0023(7) 0.0034(6) -0.0038(6)
C15 0.0312(9) 0.0281(9) 0.0241(8) -0.0025(7) 0.0063(6) -0.0031(7)
C45 0.0211(8) 0.0420(10) 0.0250(8) 0.0064(7) 0.0031(6) -0.0121(7)
C7 0.0220(7) 0.0271(8) 0.0296(8) -0.0038(7) 0.0099(6) 0.0007(6)
C33 0.0261(8) 0.0274(8) 0.0247(8) -0.0056(7) -0.0026(6) 0.0016(7)
C5 0.0281(8) 0.0243(8) 0.0338(8) -0.0021(7) 0.0127(7) 0.0047(6)
C27 0.0312(9) 0.0307(9) 0.0243(8) 0.0044(7) 0.0048(7) -0.0011(7)
C39 0.0226(8) 0.0407(10) 0.0410(10) 0.0227(8) 0.0113(7) 0.0077(7)
C38 0.0239(8) 0.0252(8) 0.0448(10) 0.0122(8) 0.0156(7) 0.0046(7)
C51 0.0209(7) 0.0270(8) 0.0306(8) -0.0056(7) 0.0099(6) 0.0013(6)
C24 0.0277(8) 0.0385(10) 0.0243(8) -0.0028(7) 0.0023(7) 0.0014(7)
C40 0.0208(8) 0.0517(12) 0.0258(8) 0.0122(8) 0.0043(6) 0.0006(7)
C12 0.0263(8) 0.0295(9) 0.0329(9) -0.0062(7) 0.0034(7) 0.0013(7)
C8 0.0365(9) 0.0229(8) 0.0370(9) -0.0046(7) 0.0087(7) 0.0021(7)
C10 0.0291(8) 0.0320(9) 0.0259(8) -0.0003(7) 0.0072(7) 0.0062(7)
C9 0.0408(10) 0.0269(9) 0.0347(9) 0.0031(7) 0.0103(8) 0.0104(7)
C20 0.0319(9) 0.0353(10) 0.0328(9) -0.0072(8) 0.0063(7) -0.0071(7)
C22 0.0343(9) 0.0289(9) 0.0334(9) 0.0066(7) 0.0093(7) -0.0016(7)
C21 0.0404(10) 0.0244(9) 0.0439(10) 0.0001(8) 0.0119(8) -0.0061(7)
C17 0.0386(10) 0.0376(10) 0.0321(9) -0.0121(8) 0.0109(8) -0.0026(8)
C16 0.0321(9) 0.0515(12) 0.0314(9) -0.0068(8) 0.0079(7) -0.0115(9)
C26 0.0255(9) 0.0556(13) 0.0351(9) -0.0024(9) 0.0043(7) 0.0023(8)
C29 0.0447(11) 0.0414(11) 0.0281(9) -0.0022(8) 0.0107(8) 0.0018(8)
B1 0.0181(7) 0.0192(8) 0.0188(7) 0.0012(6) 0.0063(6) -0.0007(6)
C28 0.0313(10) 0.0589(14) 0.0394(10) -0.0053(10) 0.0004(8) 0.0039(9)
C13 0.0401(11) 0.0678(15) 0.0275(9) -0.0057(9) 0.0055(8) -0.0008(10)
C25 0.0307(10) 0.0752(16) 0.0303(9) 0.0110(10) 0.0051(8) -0.0043(10)
C14 0.0384(11) 0.0646(15) 0.0470(12) -0.0054(11) 0.0020(9) -0.0186(11)

loop_
_atom_type_symbol
_atom_type_description
_atom_type_scat_dispersion_real
_atom_type_scat_dispersion_imag
_atom_type_scat_source
C C 0.0181 0.0091 'International Tables Vol C Tables 4.2.6.8 and 6.1.1.4'
H H 0.0000 0.0000 'International Tables Vol C Tables 4.2.6.8 and 6.1.1.4'
B B 0.0090 0.0039 'International Tables Vol C Tables 4.2.6.8 and 6.1.1.4'
F F 0.0727 0.0534 'International Tables Vol C Tables 4.2.6.8 and 6.1.1.4'
N N 0.0311 0.0180 'International Tables Vol C Tables 4.2.6.8 and 6.1.1.4'

loop_
_exptl_crystal_face_index_h
_exptl_crystal_face_index_k
_exptl_crystal_face_index_l
_exptl_crystal_face_perp_dist
_exptl_oxdiff_crystal_face_indexfrac_h
_exptl_oxdiff_crystal_face_indexfrac_k
_exptl_oxdiff_crystal_face_indexfrac_l
_exptl_oxdiff_crystal_face_x
_exptl_oxdiff_crystal_face_y
_exptl_oxdiff_crystal_face_z
-5 -1 -4 0.1321 -4.9891 -1.0394 -4.0242 -0.0049 -0.0070 -0.9173
5 1 4 0.1321 4.9891 1.0394 4.0242 0.0049 0.0070 0.9173
0 -21 1 0.0219 0.0074 -21.0027 0.9873 -0.9629 0.2777 0.0162
0 21 -1 0.0437 -0.0074 21.0027 -0.9873 0.9629 -0.2777 -0.0162
0 0 9 0.0481 -0.0164 -0.0032 9.0078 0.1211 0.7530 0.5934
0 0 -9 0.0481 0.0164 0.0032 -9.0078 -0.1211 -0.7530 -0.5934
4 1 -9 0.1308 4.0134 1.0358 -8.9911 -0.1508 -1.0170 -0.0702
7 -4 0 0.1281 6.9973 -3.9435 0.0255 -0.3195 -0.4089 0.9021

loop_
_geom_angle_atom_site_label_1
_geom_angle_atom_site_label_2
_geom_angle_atom_site_label_3
_geom_angle
C2 N1 C6 124.73(14)
C2 N1 H1 116.8(15)
C6 N1 H1 118.0(15)
C18 N2 H2 118.1(17)
C4 N2 C18 125.12(14)
C4 N2 H2 116.8(17)
C31 C30 C35 113.11(14)
C31 C30 B1 127.20(14)
C35 C30 B1 119.15(13)
F1 C31 C30 120.98(14)
F1 C31 C32 114.65(14)
C30 C31 C32 124.37(15)
C43 C42 B1 120.23(14)
C47 C42 C43 113.33(14)
C47 C42 B1 126.25(14)
C37 C36 C41 113.83(15)
C37 C36 B1 125.82(14)
C41 C36 B1 120.07(14)
N1 C2 C3 119.41(15)
N1 C2 C1 114.90(14)
C3 C2 C1 125.61(14)
C49 C48 B1 119.72(13)
C53 C48 C49 113.54(14)
C53 C48 B1 126.20(14)
F16 C49 C48 119.24(14)
F16 C49 C50 115.70(14)
C50 C49 C48 125.06(15)
F20 C53 C48 121.63(14)
F20 C53 C52 115.00(14)
C52 C53 C48 123.36(15)
F6 C37 C36 121.14(14)
F6 C37 C38 114.61(16)
C36 C37 C38 124.25(16)
C23 C18 N2 118.53(15)
C23 C18 C19 123.08(16)
C19 C18 N2 118.39(15)
C11 C6 N1 118.05(15)
C7 C6 N1 119.23(14)
C7 C6 C11 122.71(16)
N2 C4 C3 119.45(15)
N2 C4 C5 115.24(14)
C3 C4 C5 125.22(15)
F11 C43 C42 119.41(14)
F11 C43 C44 116.18(15)
C44 C43 C42 124.40(16)
F10 C41 C36 119.52(15)
F10 C41 C40 116.70(15)
C40 C41 C36 123.78(17)
C6 C11 C15 122.55(15)
C10 C11 C6 117.58(16)
C10 C11 C15 119.87(15)
C2 C3 C4 127.12(15)
C2 C3 H3 116.4
C4 C3 H3 116.4
F15 C47 C42 120.96(14)
F15 C47 C46 114.99(15)
C46 C47 C42 124.05(16)
F2 C32 C31 120.05(16)
F2 C32 C33 120.08(15)
C33 C32 C31 119.87(16)
C18 C23 C27 122.07(16)
C22 C23 C18 117.20(16)
C22 C23 C27 120.70(16)
C18 C19 C24 122.51(16)
C20 C19 C18 116.99(16)
C20 C19 C24 120.49(16)
F5 C35 C30 119.58(14)
F5 C35 C34 115.92(15)
C34 C35 C30 124.50(15)
F19 C52 C53 120.30(15)
F19 C52 C51 119.29(15)
C51 C52 C53 120.41(15)
F17 C50 C49 121.29(15)
F17 C50 C51 119.84(15)
C49 C50 C51 118.87(15)
F14 C46 C47 120.39(16)
F14 C46 C45 119.88(15)
C45 C46 C47 119.72(16)
C2 C1 H1A 109.5
C2 C1 H1B 109.5
C2 C1 H1C 109.5
H1A C1 H1B 109.5
H1A C1 H1C 109.5
H1B C1 H1C 109.5
F12 C44 C43 120.76(17)
F12 C44 C45 119.82(15)
C45 C44 C43 119.42(16)
F4 C34 C35 120.70(16)
F4 C34 C33 119.71(15)
C35 C34 C33 119.58(16)
C11 C15 H15 107.6
C11 C15 C17 111.35(15)
C11 C15 C16 111.31(16)
C17 C15 H15 107.6
C16 C15 H15 107.6
C16 C15 C17 111.19(15)
F13 C45 C46 120.68(17)
F13 C45 C44 120.36(17)
C46 C45 C44 118.96(15)
C6 C7 C12 122.21(16)
C8 C7 C6 117.35(16)
C8 C7 C12 120.41(16)
F3 C33 C32 121.03(16)
F3 C33 C34 120.44(16)
C32 C33 C34 118.53(15)
C4 C5 H5A 109.5
C4 C5 H5B 109.5
C4 C5 H5C 109.5
H5A C5 H5B 109.5
H5A C5 H5C 109.5
H5B C5 H5C 109.5
C23 C27 H27 107.8
C23 C27 C29 109.70(15)
C23 C27 C28 112.96(16)
C29 C27 H27 107.8
C28 C27 H27 107.8
C28 C27 C29 110.72(16)
F8 C39 C38 120.52(19)
F8 C39 C40 120.36(19)
C38 C39 C40 119.11(16)
F7 C38 C37 119.76(17)
F7 C38 C39 120.70(16)
C39 C38 C37 119.54(18)
F18 C51 C52 120.14(15)
F18 C51 C50 121.13(16)
C52 C51 C50 118.72(15)
C19 C24 H24 107.6
C19 C24 C26 112.38(16)
C19 C24 C25 111.51(16)
C26 C24 H24 107.6
C26 C24 C25 109.84(15)
C25 C24 H24 107.6
F9 C40 C41 120.73(19)
F9 C40 C39 119.91(17)
C39 C40 C41 119.34(17)
C7 C12 H12 107.8
C7 C12 C13 110.28(15)
C7 C12 C14 112.13(17)
C13 C12 H12 107.8
C14 C12 H12 107.8
C14 C12 C13 110.91(18)
C7 C8 H8 119.4
C9 C8 C7 121.23(17)
C9 C8 H8 119.4
C11 C10 H10 119.5
C9 C10 C11 121.01(16)
C9 C10 H10 119.5
C8 C9 C10 120.11(17)
C8 C9 H9 119.9
C10 C9 H9 119.9
C19 C20 H20 119.4
C21 C20 C19 121.29(17)
C21 C20 H20 119.4
C23 C22 H22 119.4
C21 C22 C23 121.11(17)
C21 C22 H22 119.4
C20 C21 H21 119.8
C22 C21 C20 120.33(18)
C22 C21 H21 119.8
C15 C17 H17A 109.5
C15 C17 H17B 109.5
C15 C17 H17C 109.5
H17A C17 H17B 109.5
H17A C17 H17C 109.5
H17B C17 H17C 109.5
C15 C16 H16A 109.5
C15 C16 H16B 109.5
C15 C16 H16C 109.5
H16A C16 H16B 109.5
H16A C16 H16C 109.5
H16B C16 H16C 109.5
C24 C26 H26A 109.5
C24 C26 H26B 109.5
C24 C26 H26C 109.5
H26A C26 H26B 109.5
H26A C26 H26C 109.5
H26B C26 H26C 109.5
C27 C29 H29A 109.5
C27 C29 H29B 109.5
C27 C29 H29C 109.5
H29A C29 H29B 109.5
H29A C29 H29C 109.5
H29B C29 H29C 109.5
C42 B1 C30 113.75(12)
C36 B1 C30 112.70(13)
C36 B1 C42 102.44(12)
C36 B1 C48 114.07(12)
C48 B1 C30 100.13(11)
C48 B1 C42 114.30(13)
C27 C28 H28A 109.5
C27 C28 H28B 109.5
C27 C28 H28C 109.5
H28A C28 H28B 109.5
H28A C28 H28C 109.5
H28B C28 H28C 109.5
C12 C13 H13A 109.5
C12 C13 H13B 109.5
C12 C13 H13C 109.5
H13A C13 H13B 109.5
H13A C13 H13C 109.5
H13B C13 H13C 109.5
C24 C25 H25A 109.5
C24 C25 H25B 109.5
C24 C25 H25C 109.5
H25A C25 H25B 109.5
H25A C25 H25C 109.5
H25B C25 H25C 109.5
C12 C14 H14A 109.5
C12 C14 H14B 109.5
C12 C14 H14C 109.5
H14A C14 H14B 109.5
H14A C14 H14C 109.5
H14B C14 H14C 109.5

loop_
_geom_bond_atom_site_label_1
_geom_bond_atom_site_label_2
_geom_bond_distance
F16 C49 1.3548(18)
F15 C47 1.350(2)
F1 C31 1.3583(19)
F11 C43 1.356(2)
F6 C37 1.357(2)
F5 C35 1.3446(19)
F20 C53 1.3455(19)
F10 C41 1.344(2)
F17 C50 1.341(2)
F19 C52 1.3420(19)
F18 C51 1.337(2)
F14 C46 1.344(2)
F2 C32 1.351(2)
F4 C34 1.343(2)
F3 C33 1.341(2)
F7 C38 1.347(2)
F12 C44 1.348(2)
F13 C45 1.344(2)
F9 C40 1.341(2)
F8 C39 1.340(2)
N1 C2 1.334(2)
N1 C6 1.442(2)
N1 H1 0.86(3)
N2 C18 1.448(2)
N2 C4 1.329(2)
N2 H2 0.84(3)
C30 C31 1.385(2)
C30 C35 1.395(2)
C30 B1 1.657(2)
C31 C32 1.386(2)
C42 C43 1.392(2)
C42 C47 1.389(2)
C42 B1 1.655(2)
C36 C37 1.383(2)
C36 C41 1.394(2)
C36 B1 1.647(2)
C2 C3 1.390(2)
C2 C1 1.505(2)
C48 C49 1.392(2)
C48 C53 1.391(2)
C48 B1 1.650(2)
C49 C50 1.379(2)
C53 C52 1.388(2)
C37 C38 1.388(3)
C18 C23 1.402(2)
C18 C19 1.402(2)
C6 C11 1.402(2)
C6 C7 1.398(2)
C4 C3 1.397(2)
C4 C5 1.502(2)
C43 C44 1.382(2)
C41 C40 1.386(3)
C11 C15 1.518(2)
C11 C10 1.390(3)
C3 H3 0.9500
C47 C46 1.387(2)
C32 C33 1.373(3)
C23 C27 1.514(2)
C23 C22 1.396(3)
C19 C24 1.525(2)
C19 C20 1.394(3)
C35 C34 1.379(2)
C52 C51 1.375(3)
C50 C51 1.387(3)
C46 C45 1.373(3)
C1 H1A 0.9800
C1 H1B 0.9800
C1 H1C 0.9800
C44 C45 1.376(3)
C34 C33 1.383(3)
C15 H15 1.0000
C15 C17 1.531(2)
C15 C16 1.530(3)
C7 C12 1.522(2)
C7 C8 1.393(3)
C5 H5A 0.9800
C5 H5B 0.9800
C5 H5C 0.9800
C27 H27 1.0000
C27 C29 1.530(3)
C27 C28 1.528(3)
C39 C38 1.368(3)
C39 C40 1.386(3)
C24 H24 1.0000
C24 C26 1.528(3)
C24 C25 1.530(3)
C12 H12 1.0000
C12 C13 1.524(3)
C12 C14 1.523(3)
C8 H8 0.9500
C8 C9 1.385(3)
C10 H10 0.9500
C10 C9 1.386(3)
C9 H9 0.9500
C20 H20 0.9500
C20 C21 1.385(3)
C22 H22 0.9500
C22 C21 1.379(3)
C21 H21 0.9500
C17 H17A 0.9800
C17 H17B 0.9800
C17 H17C 0.9800
C16 H16A 0.9800
C16 H16B 0.9800
C16 H16C 0.9800
C26 H26A 0.9800
C26 H26B 0.9800
C26 H26C 0.9800
C29 H29A 0.9800
C29 H29B 0.9800
C29 H29C 0.9800
C28 H28A 0.9800
C28 H28B 0.9800
C28 H28C 0.9800
C13 H13A 0.9800
C13 H13B 0.9800
C13 H13C 0.9800
C25 H25A 0.9800
C25 H25B 0.9800
C25 H25C 0.9800
C14 H14A 0.9800
C14 H14B 0.9800
C14 H14C 0.9800

loop_
_geom_torsion_atom_site_label_1
_geom_torsion_atom_site_label_2
_geom_torsion_atom_site_label_3
_geom_torsion_atom_site_label_4
_geom_torsion
F16 C49 C50 F17 0.9(2)
F16 C49 C50 C51 -178.47(14)
F15 C47 C46 F14 2.8(2)
F15 C47 C46 C45 -178.70(14)
F1 C31 C32 F2 -2.5(2)
F1 C31 C32 C33 178.18(15)
F11 C43 C44 F12 0.6(2)
F11 C43 C44 C45 -179.77(14)
F6 C37 C38 F7 -2.8(2)
F6 C37 C38 C39 178.35(15)
F5 C35 C34 F4 -0.1(2)
F5 C35 C34 C33 179.37(15)
F20 C53 C52 F19 -1.2(2)
F20 C53 C52 C51 178.43(14)
F10 C41 C40 F9 -1.9(2)
F10 C41 C40 C39 176.66(15)
F17 C50 C51 F18 0.2(2)
F17 C50 C51 C52 -179.19(14)
F19 C52 C51 F18 -0.4(2)
F19 C52 C51 C50 179.02(14)
F14 C46 C45 F13 0.1(2)
F14 C46 C45 C44 -179.89(15)
F2 C32 C33 F3 0.9(3)
F2 C32 C33 C34 -179.21(15)
F4 C34 C33 F3 0.4(3)
F4 C34 C33 C32 -179.52(16)
F12 C44 C45 F13 -2.5(2)
F12 C44 C45 C46 177.42(15)
F8 C39 C38 F7 2.5(3)
F8 C39 C38 C37 -178.67(15)
F8 C39 C40 F9 -0.2(3)
F8 C39 C40 C41 -178.80(15)
N1 C2 C3 C4 169.75(14)
N1 C6 C11 C15 -0.2(2)
N1 C6 C11 C10 -179.51(14)
N1 C6 C7 C12 0.7(2)
N1 C6 C7 C8 178.74(15)
N2 C18 C23 C27 2.8(2)
N2 C18 C23 C22 -179.26(15)
N2 C18 C19 C24 0.9(2)
N2 C18 C19 C20 179.96(15)
N2 C4 C3 C2 166.64(15)
C30 C31 C32 F2 177.71(14)
C30 C31 C32 C33 -1.7(3)
C30 C35 C34 F4 179.71(15)
C30 C35 C34 C33 -0.8(3)
C31 C30 C35 F5 179.28(14)
C31 C30 C35 C34 -0.5(2)
C31 C30 B1 C42 17.0(2)
C31 C30 B1 C36 133.01(16)
C31 C30 B1 C48 -105.39(16)
C31 C32 C33 F3 -179.77(15)
C31 C32 C33 C34 0.2(3)
C42 C43 C44 F12 -179.95(14)
C42 C43 C44 C45 -0.4(3)
C42 C47 C46 F14 -176.95(14)
C42 C47 C46 C45 1.5(2)
C36 C37 C38 F7 176.69(15)
C36 C37 C38 C39 -2.1(3)
C36 C41 C40 F9 178.20(15)
C36 C41 C40 C39 -3.3(3)
C2 N1 C6 C11 -86.67(19)
C2 N1 C6 C7 94.65(19)
C48 C49 C50 F17 -179.33(14)
C48 C49 C50 C51 1.3(2)
C48 C53 C52 F19 179.97(14)
C48 C53 C52 C51 -0.4(2)
C49 C48 C53 F20 -177.06(13)
C49 C48 C53 C52 1.7(2)
C49 C48 B1 C30 68.22(16)
C49 C48 B1 C42 -53.75(18)
C49 C48 B1 C36 -171.17(13)
C49 C50 C51 F18 179.59(15)
C49 C50 C51 C52 0.2(2)
C53 C48 C49 F16 177.59(13)
C53 C48 C49 C50 -2.2(2)
C53 C48 B1 C30 -102.74(16)
C53 C48 B1 C42 135.28(15)
C53 C48 B1 C36 17.9(2)
C53 C52 C51 F18 179.99(14)
C53 C52 C51 C50 -0.6(2)
C37 C36 C41 F10 -175.99(13)
C37 C36 C41 C40 3.9(2)
C37 C36 B1 C30 -20.7(2)
C37 C36 B1 C42 101.97(17)
C37 C36 B1 C48 -133.98(15)
C18 N2 C4 C3 -8.3(2)
C18 N2 C4 C5 174.93(15)
C18 C23 C27 C29 96.49(19)
C18 C23 C27 C28 -139.47(17)
C18 C23 C22 C21 -0.8(3)
C18 C19 C24 C26 -139.04(17)
C18 C19 C24 C25 97.1(2)
C18 C19 C20 C21 -0.6(3)
C6 N1 C2 C3 -11.9(2)
C6 N1 C2 C1 171.12(14)
C6 C11 C15 C17 109.77(18)
C6 C11 C15 C16 -125.56(17)
C6 C11 C10 C9 0.7(2)
C6 C7 C12 C13 99.2(2)
C6 C7 C12 C14 -136.71(19)
C6 C7 C8 C9 0.9(3)
C4 N2 C18 C23 89.45(19)
C4 N2 C18 C19 -90.63(19)
C43 C42 C47 F15 176.48(13)
C43 C42 C47 C46 -3.8(2)
C43 C42 B1 C30 54.03(18)
C43 C42 B1 C36 -67.90(17)
C43 C42 B1 C48 168.20(13)
C43 C44 C45 F13 177.88(15)
C43 C44 C45 C46 -2.2(2)
C41 C36 C37 F6 178.28(14)
C41 C36 C37 C38 -1.2(2)
C41 C36 B1 C30 165.81(13)
C41 C36 B1 C42 -71.55(17)
C41 C36 B1 C48 52.50(19)
C11 C6 C7 C12 -177.90(15)
C11 C6 C7 C8 0.1(2)
C11 C10 C9 C8 0.3(3)
C47 C42 C43 F11 -177.42(13)
C47 C42 C43 C44 3.2(2)
C47 C42 B1 C30 -131.36(15)
C47 C42 B1 C36 106.72(16)
C47 C42 B1 C48 -17.2(2)
C47 C46 C45 F13 -178.43(15)
C47 C46 C45 C44 1.6(2)
C23 C18 C19 C24 -179.23(15)
C23 C18 C19 C20 -0.1(2)
C23 C22 C21 C20 0.1(3)
C19 C18 C23 C27 -177.12(15)
C19 C18 C23 C22 0.8(2)
C19 C20 C21 C22 0.7(3)
C35 C30 C31 F1 -178.05(14)
C35 C30 C31 C32 1.8(2)
C35 C30 B1 C42 -172.04(14)
C35 C30 B1 C36 -56.00(18)
C35 C30 B1 C48 65.60(17)
C35 C34 C33 F3 -179.08(16)
C35 C34 C33 C32 1.0(3)
C1 C2 C3 C4 -13.7(2)
C15 C11 C10 C9 -178.69(16)
C7 C6 C11 C15 178.44(15)
C7 C6 C11 C10 -0.9(2)
C7 C8 C9 C10 -1.1(3)
C5 C4 C3 C2 -16.9(3)
C27 C23 C22 C21 177.18(17)
C38 C39 C40 F9 178.18(16)
C38 C39 C40 C41 -0.4(3)
C24 C19 C20 C21 178.49(17)
C40 C39 C38 F7 -175.89(16)
C40 C39 C38 C37 2.9(3)
C12 C7 C8 C9 178.95(17)
C8 C7 C12 C13 -78.8(2)
C8 C7 C12 C14 45.3(2)
C10 C11 C15 C17 -70.9(2)
C10 C11 C15 C16 53.8(2)
C20 C19 C24 C26 41.9(2)
C20 C19 C24 C25 -81.9(2)
C22 C23 C27 C29 -81.4(2)
C22 C23 C27 C28 42.7(2)
B1 C30 C31 F1 -6.6(2)
B1 C30 C31 C32 173.22(15)
B1 C30 C35 F5 7.1(2)
B1 C30 C35 C34 -172.75(15)
B1 C42 C43 F11 -2.2(2)
B1 C42 C43 C44 178.45(14)
B1 C42 C47 F15 1.5(2)
B1 C42 C47 C46 -178.69(14)
B1 C36 C37 F6 4.4(2)
B1 C36 C37 C38 -175.10(15)
B1 C36 C41 F10 -1.7(2)
B1 C36 C41 C40 178.18(15)
B1 C48 C49 F16 5.5(2)
B1 C48 C49 C50 -174.21(14)
B1 C48 C53 F20 -5.6(2)
B1 C48 C53 C52 173.13(14)
